data_7250364
loop_
_publ_author_name
'Letyagin, Gleb'
'Chernavin, Platon A.'
'Maryunina, Kseniya'
'Tolstikov, Svyatoslav E.'
'Tretyakov, Evgeny V.'
'Romanenko, Galina'
'Bogomyakov, Artem'

_publ_section_title
;
 Specific features of the spin density distribution and magnetic
 properties in a series of pyrazolyl-substituted nitronyl nitroxides: a
 magnetochemical and quantum chemical study
;
_journal_name_full 'Physical Chemistry Chemical Physics'
_journal_paper_doi 10.1039/D5CP01102G
_journal_year 2025
_chemical_formula_sum 'C13 H19 N4 O2'
_chemical_formula_weight 263.32
_space_group_crystal_system orthorhombic
_space_group_IT_number 60
_space_group_name_Hall '-P 2n 2ab'
_space_group_name_H-M_alt 'P b c n'
_atom_sites_solution_hydrogens geom
_audit_creation_method SHELXL-2018/3
_audit_update_record
;
2025-03-10 deposited with the CCDC.	2025-05-08 downloaded from the CCDC.
;
_cell_angle_alpha 90
_cell_angle_beta 90
_cell_angle_gamma 90
_cell_formula_units_Z 8
_cell_length_a 11.4485(5)
_cell_length_b 16.5913(8)
_cell_length_c 14.7557(6)
_cell_measurement_reflns_used 1473
_cell_measurement_temperature 296(2)
_cell_measurement_theta_max 19.38
_cell_measurement_theta_min 2.56
_cell_volume 2802.8(2)
_computing_cell_refinement 'Bruker SAINT'
_computing_data_collection 'Bruker APEX2'
_computing_data_reduction 'Bruker SAINT'
_computing_molecular_graphics 'Bruker SHELXTL'
_computing_publication_material 'Bruker SHELXTL'
_computing_structure_refinement 'SHELXL-2018/3 (Sheldrick, 2018)'
_computing_structure_solution 'SHELXS-97 (Sheldrick, 2008)'
_diffrn_ambient_temperature 296(2)
_diffrn_measured_fraction_theta_full 0.998
_diffrn_measured_fraction_theta_max 0.994
_diffrn_measurement_device_type 'Bruker APEX-II CCD'
_diffrn_measurement_method '\f and \w scans'
_diffrn_radiation_type MoK\a
_diffrn_radiation_wavelength 0.71073
_diffrn_reflns_av_R_equivalents 0.0434
_diffrn_reflns_av_unetI/netI 0.0444
_diffrn_reflns_Laue_measured_fraction_full 0.998
_diffrn_reflns_Laue_measured_fraction_max 0.994
_diffrn_reflns_limit_h_max 14
_diffrn_reflns_limit_h_min -12
_diffrn_reflns_limit_k_max 19
_diffrn_reflns_limit_k_min -20
_diffrn_reflns_limit_l_max 15
_diffrn_reflns_limit_l_min -18
_diffrn_reflns_number 12742
_diffrn_reflns_point_group_measured_fraction_full 0.998
_diffrn_reflns_point_group_measured_fraction_max 0.994
_diffrn_reflns_theta_full 25.242
_diffrn_reflns_theta_max 26.364
_diffrn_reflns_theta_min 2.161
_exptl_absorpt_coefficient_mu 0.087
_exptl_absorpt_correction_type none
_exptl_crystal_colour dark-blue
_exptl_crystal_density_diffrn 1.248
_exptl_crystal_description bulk
_exptl_crystal_F_000 1128
_exptl_crystal_size_max 0.50
_exptl_crystal_size_mid 0.35
_exptl_crystal_size_min 0.30
_refine_diff_density_max 0.162
_refine_diff_density_min -0.125
_refine_diff_density_rms 0.032
_refine_ls_extinction_coef 0.0010(3)
_refine_ls_extinction_expression Fc^*^=kFc[1+0.001xFc^2^\l^3^/sin(2\q)]^-1/4^
_refine_ls_extinction_method 'SHELXL-2018/3 (Sheldrick 2018)'
_refine_ls_goodness_of_fit_ref 1.094
_refine_ls_hydrogen_treatment constr
_refine_ls_matrix_type full
_refine_ls_number_parameters 184
_refine_ls_number_reflns 2859
_refine_ls_number_restraints 1
_refine_ls_restrained_S_all 1.093
_refine_ls_R_factor_all 0.1319
_refine_ls_R_factor_gt 0.0480
_refine_ls_shift/su_max 0.000
_refine_ls_shift/su_mean 0.000
_refine_ls_structure_factor_coef Fsqd
_refine_ls_weighting_details 'w=1/[\s^2^(Fo^2^)+(0.0415P)^2^] where P=(Fo^2^+2Fc^2^)/3'
_refine_ls_weighting_scheme calc
_refine_ls_wR_factor_gt 0.1004
_refine_ls_wR_factor_ref 0.1230
_reflns_Friedel_coverage 0.000
_reflns_number_gt 1285
_reflns_number_total 2859
_reflns_threshold_expression 'I > 2\s(I)'
_cod_data_source_file d5cp01102g2.cif
_cod_data_source_block 2088
_cod_database_code 7250364
_shelx_shelxl_version_number 2018/3
_shelx_space_group_comment
; 
The symmetry employed for this shelxl refinement is uniquely defined 
by the following loop, which should always be used as a source of 
symmetry information in preference to the above space-group names. 
They are only intended as comments. 
;

loop_
_space_group_symop_operation_xyz
'x, y, z'
'x+1/2, -y+1/2, -z'
'-x, y, -z+1/2'
'-x+1/2, -y+1/2, z+1/2'
'-x, -y, -z'
'-x-1/2, y-1/2, z'
'x, -y, z-1/2'
'x-1/2, y-1/2, -z-1/2'

loop_
_atom_site_label
_atom_site_type_symbol
_atom_site_fract_x
_atom_site_fract_y
_atom_site_fract_z
_atom_site_U_iso_or_equiv
_atom_site_adp_type
_atom_site_occupancy
_atom_site_site_symmetry_order
_atom_site_calc_flag
_atom_site_refinement_flags_posn
_atom_site_refinement_flags_adp
_atom_site_refinement_flags_occupancy
_atom_site_disorder_assembly
_atom_site_disorder_group
O1 O 0.71359(14) 0.43494(10) 0.14133(11) 0.0831(5) Uani 1 1 d . . . . .
N2 N 0.77845(16) 0.37172(11) 0.13814(11) 0.0586(5) Uani 1 1 d . . . . .
C3 C 0.73012(17) 0.28883(14) 0.15200(14) 0.0571(6) Uani 1 1 d . . . . .
C4 C 0.7031(2) 0.28153(15) 0.25363(16) 0.0814(8) Uani 1 1 d . . . . .
H4A H 0.651936 0.324507 0.271555 0.122 Uiso 1 1 calc R U . . .
H4B H 0.774499 0.284849 0.287564 0.122 Uiso 1 1 calc R U . . .
H4C H 0.666030 0.230686 0.265295 0.122 Uiso 1 1 calc R U . . .
C5 C 0.61823(19) 0.27954(16) 0.09802(16) 0.0839(8) Uani 1 1 d . . . . .
H5A H 0.633432 0.290849 0.035313 0.126 Uiso 1 1 calc R U . . .
H5B H 0.560644 0.316522 0.120546 0.126 Uiso 1 1 calc R U . . .
H5C H 0.589779 0.225376 0.104019 0.126 Uiso 1 1 calc R U . . .
C6 C 0.83430(17) 0.23676(13) 0.11984(14) 0.0556(6) Uani 1 1 d . . . . .
C7 C 0.8289(2) 0.21394(15) 0.01947(15) 0.0826(8) Uani 1 1 d . . . . .
H7A H 0.817615 0.261648 -0.016286 0.124 Uiso 1 1 calc R U . . .
H7B H 0.764950 0.177525 0.009618 0.124 Uiso 1 1 calc R U . . .
H7C H 0.900642 0.188311 0.002099 0.124 Uiso 1 1 calc R U . . .
C8 C 0.86082(19) 0.16290(14) 0.17689(17) 0.0800(8) Uani 1 1 d . . . . .
H8A H 0.794045 0.127898 0.177375 0.120 Uiso 1 1 calc R U . . .
H8B H 0.878653 0.179244 0.237748 0.120 Uiso 1 1 calc R U . . .
H8C H 0.926523 0.134824 0.151647 0.120 Uiso 1 1 calc R U . . .
N9 N 0.93226(15) 0.29533(11) 0.12855(10) 0.0531(5) Uani 1 1 d . . . . .
O10 O 1.03977(12) 0.27368(8) 0.12284(10) 0.0686(5) Uani 1 1 d . . . . .
C11 C 0.89551(19) 0.37203(13) 0.13111(13) 0.0498(5) Uani 1 1 d . . . . .
C12 C 0.9683(2) 0.44247(12) 0.12698(12) 0.0510(5) Uani 1 1 d . . . . .
C13 C 0.9364(2) 0.52415(16) 0.12854(15) 0.0806(8) Uani 1 1 d . . . . .
H13 H 0.859637 0.541959 0.133143 0.097 Uiso 1 1 calc R U . . .
N14 N 1.0271(2) 0.57299(12) 0.12278(14) 0.0841(7) Uani 1 1 d . . . . .
N15 N 1.11865(18) 0.52315(12) 0.11712(11) 0.0638(5) Uani 1 1 d . . . . .
C16A C 1.2348(3) 0.55754(17) 0.1075(2) 0.0944(9) Uani 0.662(7) 1 d . . P A 1
H16A H 1.250620 0.565221 0.043500 0.113 Uiso 0.662(7) 1 calc R U P A 1
H16B H 1.235315 0.610275 0.135883 0.113 Uiso 0.662(7) 1 calc R U P A 1
C17A C 1.3273(6) 0.5106(3) 0.1456(5) 0.0782(15) Uani 0.662(7) 1 d . . P A 1
H17A H 1.320518 0.497159 0.206604 0.094 Uiso 0.662(7) 1 calc R U P A 1
C18A C 1.4153(18) 0.4862(17) 0.1057(16) 0.129(3) Uani 0.662(7) 1 d . . P A 1
H18A H 1.426047 0.498077 0.044698 0.155 Uiso 0.662(7) 1 calc R U P A 1
H18B H 1.470766 0.455887 0.136692 0.155 Uiso 0.662(7) 1 calc R U P A 1
C16B C 1.2348(3) 0.55754(17) 0.1075(2) 0.0944(9) Uani 0.338(7) 1 d . . P A 2
H16C H 1.229816 0.599015 0.061339 0.113 Uiso 0.338(7) 1 calc R U P A 2
H16D H 1.252893 0.584614 0.164060 0.113 Uiso 0.338(7) 1 calc R U P A 2
C17B C 1.3282(12) 0.5107(7) 0.0866(9) 0.0782(15) Uani 0.338(7) 1 d D . P A 2
H17B H 1.324349 0.496350 0.025739 0.094 Uiso 0.338(7) 1 calc R U P A 2
C18B C 1.425(4) 0.478(4) 0.124(3) 0.129(3) Uani 0.338(7) 1 d D . P A 2
H18C H 1.441649 0.486634 0.184706 0.155 Uiso 0.338(7) 1 calc R U P A 2
H18D H 1.474644 0.446612 0.088598 0.155 Uiso 0.338(7) 1 calc R U P A 2
C19 C 1.0874(2) 0.44565(13) 0.11925(13) 0.0573(6) Uani 1 1 d . . . . .
H19 H 1.137521 0.401651 0.116052 0.069 Uiso 1 1 calc R U . . .

loop_
_atom_site_aniso_label
_atom_site_aniso_U_11
_atom_site_aniso_U_22
_atom_site_aniso_U_33
_atom_site_aniso_U_23
_atom_site_aniso_U_13
_atom_site_aniso_U_12
O1 0.0622(10) 0.0827(12) 0.1043(13) -0.0021(10) 0.0012(9) 0.0250(10)
N2 0.0506(13) 0.0665(14) 0.0589(12) -0.0036(10) -0.0014(10) 0.0131(11)
C3 0.0425(14) 0.0690(16) 0.0599(16) -0.0010(12) -0.0052(11) -0.0011(12)
C4 0.0748(18) 0.0977(19) 0.0718(18) 0.0041(14) 0.0107(14) -0.0023(15)
C5 0.0536(15) 0.105(2) 0.0935(19) -0.0062(15) -0.0185(14) -0.0025(14)
C6 0.0429(13) 0.0588(14) 0.0651(16) -0.0043(12) -0.0052(12) -0.0047(11)
C7 0.0758(18) 0.097(2) 0.0753(18) -0.0286(15) -0.0003(14) -0.0049(15)
C8 0.0623(16) 0.0643(16) 0.113(2) 0.0121(15) -0.0076(15) -0.0070(13)
N9 0.0423(11) 0.0553(12) 0.0615(12) -0.0016(9) -0.0007(9) 0.0044(10)
O10 0.0454(10) 0.0624(10) 0.0980(12) -0.0011(9) 0.0014(8) 0.0051(8)
C11 0.0440(14) 0.0601(16) 0.0452(14) -0.0016(11) -0.0030(11) 0.0060(12)
C12 0.0570(15) 0.0511(14) 0.0450(13) -0.0029(11) -0.0030(12) 0.0060(12)
C13 0.0696(18) 0.0696(18) 0.102(2) -0.0074(17) -0.0004(16) 0.0154(16)
N14 0.0847(16) 0.0577(13) 0.1100(18) -0.0026(12) -0.0057(14) 0.0022(14)
N15 0.0714(14) 0.0538(13) 0.0663(13) 0.0028(10) -0.0010(11) -0.0034(12)
C16A 0.087(2) 0.0723(19) 0.124(2) 0.0054(17) 0.0003(19) -0.0276(19)
C17A 0.075(2) 0.069(2) 0.090(5) 0.005(4) -0.015(4) -0.016(2)
C18A 0.094(4) 0.100(7) 0.195(9) 0.012(7) 0.011(5) -0.006(3)
C16B 0.087(2) 0.0723(19) 0.124(2) 0.0054(17) 0.0003(19) -0.0276(19)
C17B 0.075(2) 0.069(2) 0.090(5) 0.005(4) -0.015(4) -0.016(2)
C18B 0.094(4) 0.100(7) 0.195(9) 0.012(7) 0.011(5) -0.006(3)
C19 0.0625(16) 0.0467(14) 0.0628(16) -0.0007(11) 0.0008(13) -0.0009(12)

loop_
_atom_type_symbol
_atom_type_description
_atom_type_scat_dispersion_real
_atom_type_scat_dispersion_imag
_atom_type_scat_source
C C 0.0033 0.0016 'International Tables Vol C Tables 4.2.6.8 and 6.1.1.4'
H H 0.0000 0.0000 'International Tables Vol C Tables 4.2.6.8 and 6.1.1.4'
N N 0.0061 0.0033 'International Tables Vol C Tables 4.2.6.8 and 6.1.1.4'
O O 0.0106 0.0060 'International Tables Vol C Tables 4.2.6.8 and 6.1.1.4'

loop_
_geom_angle_atom_site_label_1
_geom_angle_atom_site_label_2
_geom_angle_atom_site_label_3
_geom_angle
_geom_angle_site_symmetry_1
_geom_angle_site_symmetry_3
_geom_angle_publ_flag
O1 N2 C11 125.13(19) . . ?
O1 N2 C3 122.08(17) . . ?
C11 N2 C3 112.50(18) . . ?
N2 C3 C5 109.51(18) . . ?
N2 C3 C4 106.28(18) . . ?
C5 C3 C4 109.56(18) . . ?
N2 C3 C6 100.73(16) . . ?
C5 C3 C6 115.68(18) . . ?
C4 C3 C6 114.25(18) . . ?
N9 C6 C8 109.17(17) . . ?
N9 C6 C7 106.00(17) . . ?
C8 C6 C7 110.20(19) . . ?
N9 C6 C3 100.93(16) . . ?
C8 C6 C3 115.78(19) . . ?
C7 C6 C3 113.82(17) . . ?
O10 N9 C11 124.60(18) . . ?
O10 N9 C6 122.22(17) . . ?
C11 N9 C6 112.66(17) . . ?
N9 C11 N2 108.15(19) . . ?
N9 C11 C12 126.1(2) . . ?
N2 C11 C12 125.8(2) . . ?
C19 C12 C13 102.9(2) . . ?
C19 C12 C11 127.8(2) . . ?
C13 C12 C11 129.4(2) . . ?
N14 C13 C12 112.8(2) . . ?
C13 N14 N15 103.94(19) . . ?
C19 N15 N14 112.6(2) . . ?
C19 N15 C16A 128.7(2) . . ?
N14 N15 C16A 118.7(2) . . ?
C19 N15 C16B 128.7(2) . . ?
N14 N15 C16B 118.7(2) . . ?
C17A C16A N15 115.2(3) . . ?
C18A C17A C16A 126.5(11) . . ?
C17B C16B N15 121.2(5) . . ?
C18B C17B C16B 142(3) . . ?
N15 C19 C12 107.8(2) . . ?

loop_
_geom_bond_atom_site_label_1
_geom_bond_atom_site_label_2
_geom_bond_distance
_geom_bond_site_symmetry_2
_geom_bond_publ_flag
O1 N2 1.286(2) . ?
N2 C11 1.344(2) . ?
N2 C3 1.496(3) . ?
C3 C5 1.516(3) . ?
C3 C4 1.536(3) . ?
C3 C6 1.547(3) . ?
C6 N9 1.490(2) . ?
C6 C8 1.518(3) . ?
C6 C7 1.530(3) . ?
N9 O10 1.2849(18) . ?
N9 C11 1.341(2) . ?
C11 C12 1.437(3) . ?
C12 C19 1.369(3) . ?
C12 C13 1.404(3) . ?
C13 N14 1.319(3) . ?
N14 N15 1.338(3) . ?
N15 C19 1.335(3) . ?
N15 C16A 1.454(3) . ?
N15 C16B 1.454(3) . ?
C16A C17A 1.429(7) . ?
C17A C18A 1.24(2) . ?
C16B C17B 1.357(14) . ?
C17B C18B 1.35(2) . ?
